data_1530203
loop_
_publ_author_name
'Koz'min, P.A.'

_publ_section_title
;
 The structure investigation of potassium octafluororhenate K2 Re F8
;
_journal_name_full 'Zhurnal Strukturnoi Khimii (Issue-No. from 1981)'
_journal_page_first 70
_journal_page_last 76
_journal_volume 5
_journal_year 1964
_chemical_formula_sum 'F8 K2 Re'
_chemical_name_systematic 'K2 Re F8'
_space_group_IT_number 62
_symmetry_space_group_name_Hall '-P 2ac 2n'
_symmetry_space_group_name_H-M 'P n m a'
_cell_angle_alpha 90
_cell_angle_beta 90
_cell_angle_gamma 90
_cell_formula_units_Z 4
_cell_length_a 8.7
_cell_length_b 6.03
_cell_length_c 12.56
_cell_volume 658.910
_citation_journal_id_ASTM ZSTKAI
_cod_data_source_file Kozmin_ZSTKAI_1964_293.cif
_cod_data_source_block F8K2Re1
_cod_original_cell_volume 658.9102
_cod_original_formula_sum 'F8 K2 Re1'
_cod_database_code 1530203

loop_
_symmetry_equiv_pos_as_xyz
x,y,z
-x+1/2,-y,z+1/2
x+1/2,-y+1/2,-z+1/2
-x,y+1/2,-z
-x,-y,-z
x-1/2,y,-z-1/2
-x-1/2,y-1/2,z-1/2
x,-y-1/2,z

loop_
_atom_site_label
_atom_site_type_symbol
_atom_site_fract_x
_atom_site_fract_y
_atom_site_fract_z
_atom_site_occupancy
_atom_site_U_iso_or_equiv
K2 K+1 0.043 0.25 0.784 1 0.0
F3 F-1 0.13 0.52 0.07 1 0.0
F1 F-1 0.39 0.06 0.12 1 0.0
K1 K+1 0.167 0.25 0.444 1 0.0
Re1 Re+6 0.217 0.25 0.122 1 0.0
F5 F-1 0.78 0.25 0.52 1 0.0
F4 F-1 0 0.25 0.15 1 0.0
F2 F-1 0.215 0.06 0.24 1 0.0
